data_2016245
loop_
_publ_author_name
'Ana Mar\'ia Atria'
'Mar\'ia Teresa Garland'
'Ricardo Baggio'

_publ_section_title
;
 Three isomorphous Ln complexes:
 {[Ln~2~(bt)~6~(bno)(H~2~O)~4~]&#x00B7;bno}~<i>n~</i> (bt is
 but-2-enoate and bno is 4,4'-bipyridyl <i>N</i>,<i>N</i>'-dioxide),
 with Ln = Nd, Er and Y
;
_journal_coeditor_code FA3117
_journal_issue 11
_journal_name_full 'Acta Crystallographica Section C'
_journal_page_first m490
_journal_page_last m493
_journal_paper_doi 10.1107/S0108270107045404
_journal_volume 63
_journal_year 2007
_chemical_formula_iupac '[Nd2 (C4 H5 O2)6 (C10 H8 N2 O2) (H2 O)4], C10 H8 N2 O2'
_chemical_formula_moiety 'C34 H46 N2 Nd2 O18, C10 H8 N2 O2'
_chemical_formula_sum 'C44 H54 N4 Nd2 O20'
_chemical_formula_weight 1247.40
_chemical_name_systematic
;
catena-poly[[[di-\m-but-2-enoato-\k^3^O:O,O';\k^3^O,O':O'-bis[diaquadibut-2-\
enoato-\kO;\k^2^O,O'-neodymium(III)]]-\m-4,4'-bipyridyl dioxide-\k^2^O:O']
4,4'-bipyridyl dioxide solvate]
;
_space_group_IT_number 2
_symmetry_cell_setting triclinic
_symmetry_space_group_name_Hall '-P 1'
_symmetry_space_group_name_H-M 'P -1'
_atom_sites_solution_hydrogens geom
_atom_sites_solution_primary direct
_atom_sites_solution_secondary difmap
_audit_creation_method SHELXL-97
_cell_angle_alpha 84.498(2)
_cell_angle_beta 70.535(2)
_cell_angle_gamma 68.632(2)
_cell_formula_units_Z 1
_cell_length_a 9.3495(10)
_cell_length_b 12.0160(13)
_cell_length_c 12.8534(14)
_cell_measurement_reflns_used 4712
_cell_measurement_temperature 298(2)
_cell_measurement_theta_max 24.67
_cell_measurement_theta_min 3.56
_cell_volume 1267.3(2)
_computing_cell_refinement 'SAINT-NT (Bruker, 2001)'
_computing_data_collection 'SMART-NT (Bruker, 2001)'
_computing_data_reduction 'SAINT-NT (Bruker, 2001)'
_computing_molecular_graphics 'SHELXTL-NT (Bruker, 2001)'
_computing_publication_material 'SHELXTL-NT (Bruker, 2001) and PLATON (Spek, 2003)'
_computing_structure_refinement 'SHELXL97 (Sheldrick, 1997)'
_computing_structure_solution 'SHELXS97 (Sheldrick, 1997)'
_diffrn_ambient_temperature 298(2)
_diffrn_measured_fraction_theta_full 0.995
_diffrn_measured_fraction_theta_max 0.901
_diffrn_measurement_device_type 'Bruker SMART CCD area-detector'
_diffrn_measurement_method 'phi and omega scans'
_diffrn_radiation_monochromator graphite
_diffrn_radiation_source 'fine-focus sealed tube'
_diffrn_radiation_type MoK\a
_diffrn_radiation_wavelength 0.71073
_diffrn_reflns_av_R_equivalents 0.0257
_diffrn_reflns_av_sigmaI/netI 0.0476
_diffrn_reflns_limit_h_max 12
_diffrn_reflns_limit_h_min -12
_diffrn_reflns_limit_k_max 15
_diffrn_reflns_limit_k_min -15
_diffrn_reflns_limit_l_max 16
_diffrn_reflns_limit_l_min -16
_diffrn_reflns_number 10743
_diffrn_reflns_theta_full 25.00
_diffrn_reflns_theta_max 27.96
_diffrn_reflns_theta_min 1.68
_diffrn_standards_number 0
_exptl_absorpt_coefficient_mu 2.104
_exptl_absorpt_correction_T_max 0.77
_exptl_absorpt_correction_T_min 0.64
_exptl_absorpt_correction_type multi-scan
_exptl_absorpt_process_details '(SADABS; Sheldrick, 2001)'
_exptl_crystal_colour colourless
_exptl_crystal_density_diffrn 1.634
_exptl_crystal_density_method 'not measured'
_exptl_crystal_description blocks
_exptl_crystal_F_000 626
_exptl_crystal_size_max 0.21
_exptl_crystal_size_mid 0.18
_exptl_crystal_size_min 0.13
_refine_diff_density_max 0.986
_refine_diff_density_min -0.570
_refine_ls_extinction_method none
_refine_ls_goodness_of_fit_ref 0.856
_refine_ls_hydrogen_treatment mixed
_refine_ls_matrix_type full
_refine_ls_number_parameters 331
_refine_ls_number_reflns 5490
_refine_ls_number_restraints 6
_refine_ls_restrained_S_all 0.856
_refine_ls_R_factor_all 0.0400
_refine_ls_R_factor_gt 0.0337
_refine_ls_shift/su_max 0.006
_refine_ls_shift/su_mean 0.000
_refine_ls_structure_factor_coef Fsqd
_refine_ls_weighting_details 'calc w=1/[\s^2^(Fo^2^)+(0.0427P)^2^+2.6202P] where P=(Fo^2^+2Fc^2^)/3'
_refine_ls_weighting_scheme calc
_refine_ls_wR_factor_gt 0.0766
_refine_ls_wR_factor_ref 0.0805
_reflns_number_gt 4882
_reflns_number_total 5490
_reflns_threshold_expression I>2\s(I)
_cod_data_source_file fa3117.cif
_cod_data_source_block I
_cod_original_sg_symbol_H-M 'P -1 '
_cod_database_code 2016245
_cod_database_fobs_code 2016245

loop_
_symmetry_equiv_pos_as_xyz
'x, y, z'
'-x, -y, -z'

loop_
_atom_site_type_symbol
_atom_site_label
_atom_site_fract_x
_atom_site_fract_y
_atom_site_fract_z
_atom_site_U_iso_or_equiv
_atom_site_adp_type
_atom_site_calc_flag
_atom_site_refinement_flags
_atom_site_occupancy
Nd Nd1 0.85200(2) 0.889729(17) 0.518790(15) 0.02743(7) Uani d . 1
O O11 0.7155(3) 1.0614(2) 0.4141(2) 0.0391(6) Uani d . 1
O O12 0.9047(3) 1.0936(2) 0.4560(2) 0.0350(6) Uani d . 1
C C11 0.8075(4) 1.1193(3) 0.4009(3) 0.0323(8) Uani d . 1
C C12 0.8088(6) 1.2156(4) 0.3221(4) 0.0533(12) Uani d D 1
H H12 0.8785 1.2561 0.3174 0.064 Uiso calc R 1
C C13 0.7196(7) 1.2481(5) 0.2589(5) 0.0706(16) Uani d D 1
H H13 0.6506 1.2068 0.2642 0.085 Uiso calc R 1
C C14 0.7168(12) 1.3468(8) 0.1773(7) 0.132(4) Uani d . 1
H H14A 0.7563 1.4018 0.1979 0.199 Uiso calc R 1
H H14B 0.6076 1.3881 0.1769 0.199 Uiso calc R 1
H H14C 0.7846 1.3133 0.1049 0.199 Uiso calc R 1
O O21 1.0502(3) 0.8617(2) 0.3243(2) 0.0335(6) Uani d . 1
O O22 1.0724(3) 0.6987(2) 0.4205(2) 0.0413(6) Uani d . 1
C C21 1.1162(4) 0.7489(3) 0.3319(3) 0.0322(8) Uani d . 1
C C22 1.2501(5) 0.6785(4) 0.2373(4) 0.0446(10) Uani d D 1
H H22 1.2808 0.5957 0.2392 0.054 Uiso calc R 1
C C23 1.3271(6) 0.7232(5) 0.1525(4) 0.0563(12) Uani d D 1
H H23 1.2878 0.8060 0.1486 0.068 Uiso calc R 1
C C24 1.4737(7) 0.6570(6) 0.0587(5) 0.0788(18) Uani d . 1
H H24A 1.5658 0.6735 0.0608 0.118 Uiso calc R 1
H H24B 1.4544 0.6825 -0.0101 0.118 Uiso calc R 1
H H24C 1.4948 0.5727 0.0653 0.118 Uiso calc R 1
O O31 0.8545(4) 0.7376(3) 0.6515(2) 0.0458(7) Uani d . 1
O O32 0.6197(4) 0.7860(4) 0.7873(3) 0.0815(13) Uani d . 1
C C31 0.7643(6) 0.7204(4) 0.7446(4) 0.0505(11) Uani d . 1
C C32 0.8347(7) 0.6161(5) 0.8070(4) 0.0697(16) Uani d D 1
H H32 0.7721 0.6104 0.8793 0.084 Uiso calc R 1
C C33 0.9721(7) 0.5342(5) 0.7709(4) 0.0617(13) Uani d D 1
H H33 1.0362 0.5423 0.6997 0.074 Uiso calc R 1
C C34 1.0426(9) 0.4250(6) 0.8310(6) 0.092(2) Uani d . 1
H H34A 0.9672 0.4263 0.9034 0.138 Uiso calc R 1
H H34B 1.1423 0.4246 0.8371 0.138 Uiso calc R 1
H H34C 1.0632 0.3545 0.7908 0.138 Uiso calc R 1
O O41 0.7395(3) 0.8063(2) 0.4107(2) 0.0390(6) Uani d . 1
N N41 0.6756(4) 0.7218(3) 0.4357(3) 0.0306(6) Uani d . 1
C C41 0.5452(5) 0.7351(4) 0.4073(4) 0.0405(9) Uani d . 1
H H41 0.5012 0.8031 0.3710 0.049 Uiso calc R 1
C C42 0.4758(5) 0.6487(4) 0.4316(4) 0.0432(10) Uani d . 1
H H42 0.3851 0.6594 0.4113 0.052 Uiso calc R 1
C C43 0.5377(4) 0.5463(3) 0.4855(3) 0.0308(8) Uani d . 1
C C44 0.6744(5) 0.5350(4) 0.5116(4) 0.0404(9) Uani d . 1
H H44 0.7218 0.4670 0.5466 0.048 Uiso calc R 1
C C45 0.7410(5) 0.6231(4) 0.4864(4) 0.0414(9) Uani d . 1
H H45 0.8327 0.6140 0.5049 0.050 Uiso calc R 1
O O51 0.5314(4) 0.8810(3) 0.1492(3) 0.0619(9) Uani d . 1
N N51 0.6597(4) 0.9114(3) 0.1090(3) 0.0464(9) Uani d . 1
C C51 0.7411(5) 0.9207(4) 0.1735(3) 0.0459(10) Uani d . 1
H H51 0.7063 0.9045 0.2481 0.055 Uiso calc R 1
C C52 0.8740(5) 0.9534(4) 0.1328(3) 0.0463(10) Uani d . 1
H H52 0.9287 0.9580 0.1800 0.056 Uiso calc R 1
C C53 0.9300(5) 0.9802(4) 0.0221(3) 0.0409(9) Uani d . 1
C C54 0.8465(6) 0.9640(5) -0.0433(4) 0.0574(13) Uani d . 1
H H54 0.8814 0.9767 -0.1187 0.069 Uiso calc R 1
C C55 0.7153(6) 0.9300(5) -0.0001(4) 0.0591(13) Uani d . 1
H H55 0.6628 0.9194 -0.0464 0.071 Uiso calc R 1
O O1W 0.5639(3) 0.9276(3) 0.6254(3) 0.0505(8) Uani d D 1
H H1WA 0.485(4) 0.927(4) 0.608(3) 0.061 Uiso d D 1
H H1WB 0.563(5) 0.886(4) 0.683(3) 0.061 Uiso d D 1
O O2W 0.7594(4) 1.0102(3) 0.6894(2) 0.0492(8) Uani d D 1
H H2WA 0.807(4) 1.059(3) 0.688(4) 0.059 Uiso d D 1
H H2WB 0.670(3) 1.036(4) 0.741(3) 0.059 Uiso d D 1

loop_
_atom_site_aniso_label
_atom_site_aniso_U_11
_atom_site_aniso_U_22
_atom_site_aniso_U_33
_atom_site_aniso_U_12
_atom_site_aniso_U_13
_atom_site_aniso_U_23
Nd1 0.02384(11) 0.03345(12) 0.03163(11) -0.01625(8) -0.01130(8) 0.00408(8)
O11 0.0320(14) 0.0426(15) 0.0558(17) -0.0217(12) -0.0233(13) 0.0105(13)
O12 0.0308(13) 0.0423(15) 0.0430(15) -0.0193(12) -0.0191(12) 0.0029(12)
C11 0.0269(18) 0.0347(19) 0.040(2) -0.0135(15) -0.0134(15) 0.0012(16)
C12 0.058(3) 0.054(3) 0.070(3) -0.035(2) -0.037(3) 0.025(2)
C13 0.080(4) 0.074(4) 0.089(4) -0.044(3) -0.058(3) 0.042(3)
C14 0.181(9) 0.138(7) 0.156(8) -0.104(7) -0.128(7) 0.110(7)
O21 0.0322(13) 0.0355(14) 0.0374(14) -0.0162(11) -0.0129(11) 0.0036(11)
O22 0.0398(15) 0.0361(15) 0.0428(16) -0.0098(12) -0.0125(13) 0.0064(12)
C21 0.0283(18) 0.037(2) 0.038(2) -0.0138(16) -0.0170(16) 0.0002(16)
C22 0.041(2) 0.040(2) 0.047(3) -0.0091(19) -0.0113(19) -0.0062(19)
C23 0.059(3) 0.059(3) 0.047(3) -0.025(2) -0.006(2) -0.009(2)
C24 0.073(4) 0.092(4) 0.054(3) -0.030(3) 0.009(3) -0.024(3)
O31 0.0463(17) 0.0515(17) 0.0409(16) -0.0251(14) -0.0102(13) 0.0136(13)
O32 0.048(2) 0.112(3) 0.061(2) -0.020(2) -0.0060(18) 0.031(2)
C31 0.051(3) 0.059(3) 0.045(3) -0.028(2) -0.015(2) 0.015(2)
C32 0.061(3) 0.082(4) 0.048(3) -0.023(3) -0.003(2) 0.024(3)
C33 0.069(4) 0.057(3) 0.056(3) -0.027(3) -0.013(3) 0.009(2)
C34 0.096(5) 0.067(4) 0.106(5) -0.020(4) -0.041(4) 0.028(4)
O41 0.0486(16) 0.0434(15) 0.0456(16) -0.0357(13) -0.0218(13) 0.0106(12)
N41 0.0324(16) 0.0325(16) 0.0356(17) -0.0196(13) -0.0135(13) 0.0035(13)
C41 0.040(2) 0.040(2) 0.052(2) -0.0209(18) -0.0251(19) 0.0152(19)
C42 0.041(2) 0.043(2) 0.066(3) -0.0262(19) -0.034(2) 0.018(2)
C43 0.0290(18) 0.0319(19) 0.039(2) -0.0167(15) -0.0144(15) 0.0033(16)
C44 0.041(2) 0.035(2) 0.058(3) -0.0201(18) -0.029(2) 0.0140(19)
C45 0.041(2) 0.043(2) 0.056(3) -0.0233(19) -0.028(2) 0.0110(19)
O51 0.0479(19) 0.083(2) 0.057(2) -0.0418(18) 0.0039(16) -0.0114(18)
N51 0.0379(19) 0.055(2) 0.043(2) -0.0213(17) -0.0038(16) -0.0009(17)
C51 0.045(2) 0.060(3) 0.032(2) -0.025(2) -0.0057(18) 0.0042(19)
C52 0.046(2) 0.067(3) 0.031(2) -0.027(2) -0.0128(18) 0.012(2)
C53 0.035(2) 0.054(2) 0.033(2) -0.0154(19) -0.0113(16) 0.0068(18)
C54 0.051(3) 0.098(4) 0.033(2) -0.040(3) -0.016(2) 0.016(2)
C55 0.050(3) 0.094(4) 0.042(3) -0.037(3) -0.015(2) 0.006(3)
O1W 0.0278(14) 0.084(2) 0.0478(18) -0.0288(15) -0.0138(13) 0.0046(16)
O2W 0.0425(17) 0.069(2) 0.0434(17) -0.0376(16) 0.0011(13) -0.0139(15)

loop_
_atom_type_symbol
_atom_type_description
_atom_type_scat_dispersion_real
_atom_type_scat_dispersion_imag
_atom_type_scat_source
C C 0.0033 0.0016 'International Tables Vol C Tables 4.2.6.8 and 6.1.1.4'
H H 0.0000 0.0000 'International Tables Vol C Tables 4.2.6.8 and 6.1.1.4'
N N 0.0061 0.0033 'International Tables Vol C Tables 4.2.6.8 and 6.1.1.4'
O O 0.0106 0.0060 'International Tables Vol C Tables 4.2.6.8 and 6.1.1.4'
Nd Nd -0.1943 3.0179 'International Tables Vol C Tables 4.2.6.8 and 6.1.1.4'

loop_
_geom_angle_atom_site_label_1
_geom_angle_atom_site_label_2
_geom_angle_atom_site_label_3
_geom_angle_site_symmetry_1
_geom_angle_site_symmetry_3
_geom_angle
O31 Nd1 O2W . . 79.78(11)
O31 Nd1 O41 . . 93.90(10)
O2W Nd1 O41 . . 139.26(10)
O31 Nd1 O1W . . 74.66(11)
O2W Nd1 O1W . . 67.29(10)
O41 Nd1 O1W . . 72.21(10)
O31 Nd1 O12 . 2_776 90.02(9)
O2W Nd1 O12 . 2_776 72.66(9)
O41 Nd1 O12 . 2_776 148.01(9)
O1W Nd1 O12 . 2_776 138.94(10)
O31 Nd1 O11 . . 153.82(10)
O2W Nd1 O11 . . 94.42(11)
O41 Nd1 O11 . . 73.80(9)
O1W Nd1 O11 . . 79.54(10)
O12 Nd1 O11 2_776 . 112.79(8)
O31 Nd1 O21 . . 124.68(9)
O2W Nd1 O21 . . 140.67(9)
O41 Nd1 O21 . . 74.95(9)
O1W Nd1 O21 . . 142.94(9)
O12 Nd1 O21 2_776 . 76.76(8)
O11 Nd1 O21 . . 75.20(9)
O31 Nd1 O22 . . 73.64(10)
O2W Nd1 O22 . . 140.60(11)
O41 Nd1 O22 . . 72.04(10)
O1W Nd1 O22 . . 129.63(11)
O12 Nd1 O22 2_776 . 78.72(9)
O11 Nd1 O22 . . 121.77(9)
O21 Nd1 O22 . . 51.20(8)
O31 Nd1 O12 . . 147.20(9)
O2W Nd1 O12 . . 73.84(9)
O41 Nd1 O12 . . 118.82(8)
O1W Nd1 O12 . . 111.37(10)
O12 Nd1 O12 2_776 . 63.87(10)
O11 Nd1 O12 . . 49.44(8)
O21 Nd1 O12 . . 70.76(8)
O22 Nd1 O12 . . 116.57(9)
C11 O11 Nd1 . . 98.2(2)
C11 O12 Nd1 . 2_776 148.7(2)
C11 O12 Nd1 . . 91.0(2)
Nd1 O12 Nd1 2_776 . 116.13(10)
O11 C11 O12 . . 119.6(3)
O11 C11 C12 . . 122.2(3)
O12 C11 C12 . . 118.2(3)
C13 C12 C11 . . 124.3(4)
C13 C12 H12 . . 117.8
C11 C12 H12 . . 117.8
C12 C13 C14 . . 126.0(5)
C12 C13 H13 . . 117.0
C14 C13 H13 . . 117.0
C13 C14 H14A . . 109.5
C13 C14 H14B . . 109.5
H14A C14 H14B . . 109.5
C13 C14 H14C . . 109.5
H14A C14 H14C . . 109.5
H14B C14 H14C . . 109.5
C21 O21 Nd1 . . 94.2(2)
C21 O22 Nd1 . . 94.2(2)
O22 C21 O21 . . 120.4(3)
O22 C21 C22 . . 119.9(3)
O21 C21 C22 . . 119.7(3)
C23 C22 C21 . . 124.7(4)
C23 C22 H22 . . 117.6
C21 C22 H22 . . 117.6
C22 C23 C24 . . 127.4(5)
C22 C23 H23 . . 116.3
C24 C23 H23 . . 116.3
C23 C24 H24A . . 109.5
C23 C24 H24B . . 109.5
H24A C24 H24B . . 109.5
C23 C24 H24C . . 109.5
H24A C24 H24C . . 109.5
H24B C24 H24C . . 109.5
C31 O31 Nd1 . . 138.5(3)
O32 C31 O31 . . 123.8(4)
O32 C31 C32 . . 118.2(4)
O31 C31 C32 . . 117.9(4)
C33 C32 C31 . . 126.0(5)
C33 C32 H32 . . 117.0
C31 C32 H32 . . 117.0
C32 C33 C34 . . 126.8(5)
C32 C33 H33 . . 116.6
C34 C33 H33 . . 116.6
C33 C34 H34A . . 109.5
C33 C34 H34B . . 109.5
H34A C34 H34B . . 109.5
C33 C34 H34C . . 109.5
H34A C34 H34C . . 109.5
H34B C34 H34C . . 109.5
N41 O41 Nd1 . . 129.7(2)
O41 N41 C41 . . 118.7(3)
O41 N41 C45 . . 121.2(3)
C41 N41 C45 . . 120.1(3)
N41 C41 C42 . . 120.3(4)
N41 C41 H41 . . 119.8
C42 C41 H41 . . 119.8
C41 C42 C43 . . 121.6(3)
C41 C42 H42 . . 119.2
C43 C42 H42 . . 119.2
C42 C43 C44 . . 116.3(3)
C42 C43 C43 . 2_666 122.2(4)
C44 C43 C43 . 2_666 121.4(4)
C45 C44 C43 . . 120.8(4)
C45 C44 H44 . . 119.6
C43 C44 H44 . . 119.6
N41 C45 C44 . . 120.9(3)
N41 C45 H45 . . 119.6
C44 C45 H45 . . 119.6
O51 N51 C51 . . 121.0(4)
O51 N51 C55 . . 120.1(4)
C51 N51 C55 . . 118.8(4)
N51 C51 C52 . . 121.6(4)
N51 C51 H51 . . 119.2
C52 C51 H51 . . 119.2
C51 C52 C53 . . 121.5(4)
C51 C52 H52 . . 119.3
C53 C52 H52 . . 119.3
C52 C53 C54 . . 115.1(4)
C52 C53 C53 . 2_775 122.1(5)
C54 C53 C53 . 2_775 122.9(5)
C55 C54 C53 . . 121.7(4)
C55 C54 H54 . . 119.1
C53 C54 H54 . . 119.1
N51 C55 C54 . . 121.1(4)
N51 C55 H55 . . 119.4
C54 C55 H55 . . 119.4
Nd1 O1W H1WA . . 133(3)
Nd1 O1W H1WB . . 107(3)
H1WA O1W H1WB . . 106(4)
Nd1 O2W H2WA . . 116(3)
Nd1 O2W H2WB . . 134(3)
H2WA O2W H2WB . . 106(4)

loop_
_geom_bond_atom_site_label_1
_geom_bond_atom_site_label_2
_geom_bond_site_symmetry_2
_geom_bond_distance
_geom_bond_publ_flag
Nd1 O31 . 2.377(3) y
Nd1 O2W . 2.466(3) y
Nd1 O41 . 2.461(2) y
Nd1 O1W . 2.471(3) y
Nd1 O12 2_776 2.480(2) y
Nd1 O11 . 2.528(3) y
Nd1 O21 . 2.533(3) y
Nd1 O22 . 2.546(3) y
Nd1 O12 . 2.671(3) y
O11 C11 . 1.252(4) ?
O12 C11 . 1.267(4) ?
C11 C12 . 1.464(6) ?
C12 C13 . 1.289(6) ?
C12 H12 . 0.9300 ?
C13 C14 . 1.504(7) ?
C13 H13 . 0.9300 ?
C14 H14A . 0.9600 ?
C14 H14B . 0.9600 ?
C14 H14C . 0.9600 ?
O21 C21 . 1.278(4) ?
O22 C21 . 1.252(5) ?
C21 C22 . 1.474(5) ?
C22 C23 . 1.281(6) ?
C22 H22 . 0.9300 ?
C23 C24 . 1.501(7) ?
C23 H23 . 0.9300 ?
C24 H24A . 0.9600 ?
C24 H24B . 0.9600 ?
C24 H24C . 0.9600 ?
O31 C31 . 1.262(5) ?
O32 C31 . 1.250(6) ?
C31 C32 . 1.485(7) ?
C32 C33 . 1.267(7) ?
C32 H32 . 0.9300 ?
C33 C34 . 1.506(8) ?
C33 H33 . 0.9300 ?
C34 H34A . 0.9600 ?
C34 H34B . 0.9600 ?
C34 H34C . 0.9600 ?
O41 N41 . 1.320(4) ?
N41 C41 . 1.337(5) ?
N41 C45 . 1.339(5) ?
C41 C42 . 1.374(5) ?
C41 H41 . 0.9300 ?
C42 C43 . 1.384(5) ?
C42 H42 . 0.9300 ?
C43 C44 . 1.383(5) ?
C43 C43 2_666 1.481(7) ?
C44 C45 . 1.377(5) ?
C44 H44 . 0.9300 ?
C45 H45 . 0.9300 ?
O51 N51 . 1.308(4) ?
N51 C51 . 1.334(6) ?
N51 C55 . 1.350(6) ?
C51 C52 . 1.362(6) ?
C51 H51 . 0.9300 ?
C52 C53 . 1.393(5) ?
C52 H52 . 0.9300 ?
C53 C54 . 1.391(6) ?
C53 C53 2_775 1.473(8) ?
C54 C55 . 1.359(6) ?
C54 H54 . 0.9300 ?
C55 H55 . 0.9300 ?
O1W H1WA . 0.85(4) ?
O1W H1WB . 0.85(4) ?
O2W H2WA . 0.85(4) ?
O2W H2WB . 0.85(4) ?

loop_
_geom_hbond_atom_site_label_D
_geom_hbond_atom_site_label_H
_geom_hbond_atom_site_label_A
_geom_hbond_site_symmetry_A
_geom_hbond_distance_DH
_geom_hbond_distance_HA
_geom_hbond_distance_DA
_geom_hbond_angle_DHA
O2W H2WA O21 2_776 0.85(4) 1.87(4) 2.703(4) 168(4)
O1W H1WB O32 . 0.85(4) 1.80(4) 2.625(5) 164(4)
O1W H1WA O11 2_676 0.85(4) 1.94(4) 2.779(4) 172(5)
O2W H2WB O51 2_676 0.85(4) 1.91(4) 2.753(4) 171(4)
